data_4115461
loop_
_publ_author_name
'Lakshmaiah Gingipalli'
'Peter C. Dedon'

_publ_section_title
;
 Reaction of cis- and trans-2-Butene-1,4-dial with 2'-Deoxycytidine to
 Form Stable Oxadiazabicyclooctaimine Adducts
;
_journal_name_full 'Journal of the American Chemical Society'
_journal_page_first 2664
_journal_page_last 2665
_journal_paper_doi 10.1021/ja0056421
_journal_volume 123
_journal_year 2001
_chemical_formula_sum 'C9 H11 N3 O3'
_chemical_formula_weight 209.21
_chemical_name_systematic
;
    ?
;
_space_group_IT_number 43
_symmetry_cell_setting orthorhombic
_symmetry_space_group_name_Hall 'F 2 -2d'
_symmetry_space_group_name_H-M 'F d d 2'
_atom_sites_solution_hydrogens geom
_atom_sites_solution_primary direct
_atom_sites_solution_secondary difmap
_audit_creation_method SHELXL-97
_cell_angle_alpha 90.00
_cell_angle_beta 90.00
_cell_angle_gamma 90.00
_cell_formula_units_Z 16
_cell_length_a 21.523(2)
_cell_length_b 23.449(3)
_cell_length_c 7.3211(8)
_cell_measurement_temperature 183(2)
_cell_volume 3694.9(7)
_computing_cell_refinement 'Bruker SMART'
_computing_data_collection 'Bruker SMART'
_computing_data_reduction 'Bruker SHELXTL'
_computing_molecular_graphics 'Bruker SHELXTL'
_computing_publication_material 'Bruker SHELXTL'
_computing_structure_refinement 'SHELXL-97 (Sheldrick, 1997)'
_computing_structure_solution 'SHELXS-97 (Sheldrick, 1990)'
_diffrn_ambient_temperature 183(2)
_diffrn_measured_fraction_theta_full 0.999
_diffrn_measured_fraction_theta_max 0.999
_diffrn_measurement_device_type 'CCD area detector'
_diffrn_measurement_method 'phi and omega scans'
_diffrn_radiation_monochromator graphite
_diffrn_radiation_source 'fine-focus sealed tube'
_diffrn_radiation_type MoK\a
_diffrn_radiation_wavelength 0.71073
_diffrn_reflns_av_R_equivalents 0.0489
_diffrn_reflns_av_sigmaI/netI 0.0368
_diffrn_reflns_limit_h_max 23
_diffrn_reflns_limit_h_min -18
_diffrn_reflns_limit_k_max 22
_diffrn_reflns_limit_k_min -26
_diffrn_reflns_limit_l_max 7
_diffrn_reflns_limit_l_min -8
_diffrn_reflns_number 3673
_diffrn_reflns_theta_full 23.27
_diffrn_reflns_theta_max 23.27
_diffrn_reflns_theta_min 2.57
_exptl_absorpt_coefficient_mu 0.115
_exptl_absorpt_correction_type none
_exptl_crystal_colour colorless
_exptl_crystal_density_diffrn 1.504
_exptl_crystal_description parallelpip
_exptl_crystal_F_000 1760
_exptl_crystal_size_max .28
_exptl_crystal_size_mid .10
_exptl_crystal_size_min .10
_refine_diff_density_max 0.160
_refine_diff_density_min -0.212
_refine_diff_density_rms 0.041
_refine_ls_abs_structure_details 'Flack H D (1983), Acta Cryst. A39, 876-881'
_refine_ls_abs_structure_Flack -1(2)
_refine_ls_extinction_coef 0.00016(11)
_refine_ls_extinction_expression Fc^*^=kFc[1+0.001xFc^2^\l^3^/sin(2\q)]^-1/4^
_refine_ls_extinction_method SHELXL
_refine_ls_goodness_of_fit_ref 1.145
_refine_ls_hydrogen_treatment mixed
_refine_ls_matrix_type full
_refine_ls_number_parameters 139
_refine_ls_number_reflns 1303
_refine_ls_number_restraints 1
_refine_ls_restrained_S_all 1.145
_refine_ls_R_factor_all 0.0465
_refine_ls_R_factor_gt 0.0435
_refine_ls_shift/su_max 0.008
_refine_ls_shift/su_mean 0.000
_refine_ls_structure_factor_coef Fsqd
_refine_ls_weighting_details 'calc w=1/[\s^2^(Fo^2^)+(0.0387P)^2^+7.2342P] where P=(Fo^2^+2Fc^2^)/3'
_refine_ls_weighting_scheme calc
_refine_ls_wR_factor_gt 0.0960
_refine_ls_wR_factor_ref 0.0971
_reflns_number_gt 1232
_reflns_number_total 1303
_reflns_threshold_expression >2sigma(I)
_cod_data_source_file ja0056421.cif
_cod_data_source_block 00182t
_cod_database_code 4115461

loop_
_symmetry_equiv_pos_as_xyz
'x, y, z'
'-x, -y, z'
'x+1/4, -y+1/4, z+1/4'
'-x+1/4, y+1/4, z+1/4'
'x, y+1/2, z+1/2'
'-x, -y+1/2, z+1/2'
'x+1/4, -y+3/4, z+3/4'
'-x+1/4, y+3/4, z+3/4'
'x+1/2, y, z+1/2'
'-x+1/2, -y, z+1/2'
'x+3/4, -y+1/4, z+3/4'
'-x+3/4, y+1/4, z+3/4'
'x+1/2, y+1/2, z'
'-x+1/2, -y+1/2, z'
'x+3/4, -y+3/4, z+1/4'
'-x+3/4, y+3/4, z+1/4'

loop_
_atom_site_label
_atom_site_type_symbol
_atom_site_fract_x
_atom_site_fract_y
_atom_site_fract_z
_atom_site_U_iso_or_equiv
_atom_site_adp_type
_atom_site_occupancy
_atom_site_symmetry_multiplicity
_atom_site_calc_flag
_atom_site_refinement_flags
O1 O 1.10056(10) 0.12987(9) -0.0600(3) 0.0351(6) Uani 1 1 d .
O2 O 0.88468(10) 0.16504(10) 0.2091(3) 0.0340(6) Uani 1 1 d .
O3 O 1.08144(12) 0.03513(11) 0.0141(4) 0.0448(7) Uani 1 1 d .
H3 H 1.1069 0.0156 -0.0462 0.067 Uiso 1 1 calc R
N1 N 1.08196(12) 0.21923(12) 0.0802(4) 0.0306(7) Uani 1 1 d .
N2 N 0.89952(12) 0.25932(11) 0.1383(4) 0.0297(7) Uani 1 1 d .
N3 N 0.98054(12) 0.19511(10) 0.1221(4) 0.0240(7) Uani 1 1 d .
C1 C 1.08076(15) 0.15770(13) 0.1048(5) 0.0279(8) Uani 1 1 d .
H1 H 1.1071 0.1460 0.2108 0.033 Uiso 1 1 calc R
C2 C 1.02494(16) 0.23733(13) 0.0897(5) 0.0257(8) Uani 1 1 d .
C3 C 1.00158(16) 0.29397(15) 0.0731(5) 0.0300(9) Uani 1 1 d .
H3A H 1.0285 0.3250 0.0463 0.036 Uiso 1 1 calc R
C4 C 0.94045(17) 0.30209(14) 0.0964(5) 0.0323(9) Uani 1 1 d .
H4 H 0.9246 0.3397 0.0831 0.039 Uiso 1 1 calc R
C5 C 0.91922(15) 0.20360(14) 0.1590(4) 0.0276(8) Uani 1 1 d .
C6 C 1.01203(14) 0.13975(13) 0.1344(5) 0.0267(8) Uani 1 1 d .
H6 H 1.0056 0.1213 0.2561 0.032 Uiso 1 1 calc R
C7 C 0.99760(16) 0.09899(14) -0.0227(5) 0.0321(9) Uani 1 1 d .
H7A H 0.9743 0.1186 -0.1211 0.039 Uiso 1 1 calc R
H7B H 0.9732 0.0658 0.0203 0.039 Uiso 1 1 calc R
C8 C 1.06235(16) 0.08060(14) -0.0884(5) 0.0327(9) Uani 1 1 d .
H8 H 1.0612 0.0702 -0.2209 0.039 Uiso 1 1 calc R
C9 C 0.83400(14) 0.27164(16) 0.1730(5) 0.0387(10) Uani 1 1 d .
H9A H 0.8254 0.3116 0.1432 0.058 Uiso 1 1 calc R
H9B H 0.8247 0.2648 0.3021 0.058 Uiso 1 1 calc R
H9C H 0.8081 0.2468 0.0970 0.058 Uiso 1 1 calc R

loop_
_atom_site_aniso_label
_atom_site_aniso_U_11
_atom_site_aniso_U_22
_atom_site_aniso_U_33
_atom_site_aniso_U_23
_atom_site_aniso_U_13
_atom_site_aniso_U_12
O1 0.0300(13) 0.0281(14) 0.0472(16) -0.0020(12) 0.0081(12) -0.0004(11)
O2 0.0258(13) 0.0293(13) 0.0471(15) 0.0015(12) 0.0041(12) -0.0060(11)
O3 0.0471(18) 0.0279(15) 0.0593(18) 0.0040(13) 0.0111(14) 0.0106(13)
N1 0.0261(17) 0.0251(16) 0.041(2) -0.0025(14) 0.0008(14) -0.0030(13)
N2 0.0239(14) 0.0270(17) 0.0383(18) -0.0054(14) -0.0016(13) 0.0032(13)
N3 0.0209(14) 0.0199(15) 0.0313(18) -0.0013(12) 0.0020(13) 0.0011(12)
C1 0.0233(17) 0.0215(18) 0.039(2) -0.0022(16) 0.0000(16) 0.0030(14)
C2 0.0281(19) 0.0226(18) 0.0263(18) -0.0043(16) 0.0035(14) -0.0036(15)
C3 0.036(2) 0.0213(19) 0.032(2) 0.0032(15) 0.0025(17) -0.0054(15)
C4 0.046(2) 0.024(2) 0.028(2) -0.0028(16) -0.0004(19) -0.0001(16)
C5 0.028(2) 0.030(2) 0.0247(19) -0.0030(15) -0.0024(15) -0.0020(16)
C6 0.0246(17) 0.0195(17) 0.036(2) 0.0039(15) 0.0028(15) 0.0007(14)
C7 0.0276(18) 0.0242(19) 0.045(2) -0.0060(17) -0.0001(17) -0.0022(14)
C8 0.034(2) 0.0221(19) 0.042(2) -0.0040(17) 0.0040(16) -0.0012(16)
C9 0.0244(19) 0.043(2) 0.049(2) -0.0059(19) 0.0011(17) 0.0083(17)

loop_
_atom_type_symbol
_atom_type_description
_atom_type_scat_dispersion_real
_atom_type_scat_dispersion_imag
_atom_type_scat_source
C C 0.0033 0.0016 'International Tables Vol C Tables 4.2.6.8 and 6.1.1.4'
H H 0.0000 0.0000 'International Tables Vol C Tables 4.2.6.8 and 6.1.1.4'
N N 0.0061 0.0033 'International Tables Vol C Tables 4.2.6.8 and 6.1.1.4'
O O 0.0106 0.0060 'International Tables Vol C Tables 4.2.6.8 and 6.1.1.4'

loop_
_geom_angle_atom_site_label_1
_geom_angle_atom_site_label_2
_geom_angle_atom_site_label_3
_geom_angle
C8 O1 C1 108.5(3)
C2 N1 C1 107.5(3)
C4 N2 C5 121.3(3)
C4 N2 C9 121.0(3)
C5 N2 C9 117.6(3)
C5 N3 C2 126.4(3)
C5 N3 C6 124.4(3)
C2 N3 C6 108.8(2)
O1 C1 N1 110.0(3)
O1 C1 C6 106.0(3)
N1 C1 C6 107.6(3)
N1 C2 N3 115.1(3)
N1 C2 C3 129.2(3)
N3 C2 C3 115.7(3)
C4 C3 C2 117.9(3)
C3 C4 N2 123.8(3)
O2 C5 N3 122.6(3)
O2 C5 N2 122.9(3)
N3 C5 N2 114.4(3)
N3 C6 C7 114.4(3)
N3 C6 C1 101.1(2)
C7 C6 C1 105.0(3)
C6 C7 C8 103.1(3)
O3 C8 O1 112.1(3)
O3 C8 C7 108.6(3)
O1 C8 C7 104.4(3)

loop_
_geom_bond_atom_site_label_1
_geom_bond_atom_site_label_2
_geom_bond_distance
O1 C8 1.433(4)
O1 C1 1.437(4)
O2 C5 1.227(4)
O3 C8 1.367(4)
N1 C2 1.300(4)
N1 C1 1.454(4)
N2 C4 1.370(4)
N2 C5 1.382(4)
N2 C9 1.462(4)
N3 C5 1.362(4)
N3 C2 1.396(4)
N3 C6 1.467(4)
C1 C6 1.553(4)
C2 C3 1.425(5)
C3 C4 1.340(5)
C6 C7 1.527(5)
C7 C8 1.536(5)
